data_7049022
loop_
_publ_author_name
'Li, Huijie'
'Gong, Peijun'
'Jiang, Jun'
'Li, Yamin'
'Pang, Jingjing'
'Chen, Lijuan'
'Zhao, Junwei'

_publ_section_title
;
 Organic-inorganic hybrids assembled from plenary Keggin-type
 germanotungstate units and 3d-4f heterometal clusters.
;
_journal_issue 11
_journal_name_full 'Dalton transactions (Cambridge, England : 2003)'
_journal_page_first 3730
_journal_page_last 3742
_journal_paper_doi 10.1039/c9dt00312f
_journal_volume 48
_journal_year 2019
_chemical_formula_moiety 'Ge O40 W12, C18 H12 Cu2 La0.5 N3 Na0.5 O16, C18 H12 Cu2 N3 O8, 8(O)'
_chemical_formula_sum 'C36 H64 Cu4 Ge La0.5 N6 Na0.5 O72 W12'
_chemical_formula_weight 4346.83
_space_group_crystal_system monoclinic
_space_group_IT_number 14
_space_group_name_Hall '-P 2yn'
_space_group_name_H-M_alt 'P 1 21/n 1'
_symmetry_space_group_name_Hall '-P 2yn'
_symmetry_space_group_name_H-M 'P 1 21/n 1'
_atom_sites_solution_hydrogens geom
_atom_sites_solution_primary direct
_atom_sites_solution_secondary difmap
_audit_creation_date 2019-02-09
_audit_creation_method
;
Olex2 1.2-beta
(compiled 2015.01.26 svn.r3150 for OlexSys, GUI svn.r4998)
;
_audit_update_record
;
2019-02-11 deposited with the CCDC.    2019-02-14 downloaded from the CCDC.
;
_cell_angle_alpha 90.00
_cell_angle_beta 94.9910(10)
_cell_angle_gamma 90.00
_cell_formula_units_Z 4
_cell_length_a 18.7617(9)
_cell_length_b 14.7533(7)
_cell_length_c 31.1104(15)
_cell_measurement_reflns_used 9539
_cell_measurement_temperature 296(2)
_cell_measurement_theta_max 27.988
_cell_measurement_theta_min 2.407
_cell_volume 8578.6(7)
_computing_cell_refinement 'Bruker XSCANS'
_computing_data_collection 'Bruker XSCANS'
_computing_data_reduction 'Bruker SHELXTL'
_computing_molecular_graphics 'Olex2 (Dolomanov et al., 2009)'
_computing_publication_material 'Olex2 (Dolomanov et al., 2009)'
_computing_structure_refinement 'XH (Sheldrick, 2008)'
_computing_structure_solution 'SIR2004 (Burla et al., 2007)'
_diffrn_ambient_temperature 296.15
_diffrn_measured_fraction_theta_full 0.997
_diffrn_measured_fraction_theta_max 0.997
_diffrn_measurement_device_type 'Bruker Apex II CCD'
_diffrn_measurement_method '\w scans'
_diffrn_radiation_monochromator graphite
_diffrn_radiation_type MoK\a
_diffrn_radiation_wavelength 0.71073
_diffrn_reflns_av_R_equivalents 0.0536
_diffrn_reflns_av_unetI/netI 0.0664
_diffrn_reflns_limit_h_max 22
_diffrn_reflns_limit_h_min -19
_diffrn_reflns_limit_k_max 17
_diffrn_reflns_limit_k_min -17
_diffrn_reflns_limit_l_max 36
_diffrn_reflns_limit_l_min -24
_diffrn_reflns_number 43205
_diffrn_reflns_theta_full 25.00
_diffrn_reflns_theta_max 25.00
_diffrn_reflns_theta_min 1.22
_diffrn_source 'fine-focus sealed tube'
_exptl_absorpt_coefficient_mu 17.694
_exptl_absorpt_correction_T_max 0.7457
_exptl_absorpt_correction_T_min 0.3377
_exptl_absorpt_correction_type multi-scan
_exptl_absorpt_process_details
;
SADABS-2008/1 (Bruker,2008) was used for absorption correction.
wR2(int) was 0.1302 before and 0.0563 after correction.
The Ratio of minimum to maximum transmission is 0.4529.
The \l/2 correction factor is 0.0015.
;
_exptl_crystal_colour mazarine
_exptl_crystal_density_diffrn 3.366
_exptl_crystal_density_method 'not measured'
_exptl_crystal_description block
_exptl_crystal_F_000 7872
_exptl_crystal_size_max 0.38
_exptl_crystal_size_mid 0.26
_exptl_crystal_size_min 0.22
_refine_diff_density_max 2.419
_refine_diff_density_min -2.842
_refine_diff_density_rms 0.321
_refine_ls_extinction_method none
_refine_ls_goodness_of_fit_ref 1.078
_refine_ls_hydrogen_treatment constr
_refine_ls_matrix_type full
_refine_ls_number_parameters 1085
_refine_ls_number_reflns 15057
_refine_ls_number_restraints 20
_refine_ls_restrained_S_all 1.078
_refine_ls_R_factor_all 0.0709
_refine_ls_R_factor_gt 0.0502
_refine_ls_shift/su_max 0.001
_refine_ls_shift/su_mean 0.000
_refine_ls_structure_factor_coef Fsqd
_refine_ls_weighting_details 'calc w=1/[\s^2^(Fo^2^)+(0.0385P)^2^+149.0722P] where P=(Fo^2^+2Fc^2^)/3'
_refine_ls_weighting_scheme calc
_refine_ls_wR_factor_gt 0.1095
_refine_ls_wR_factor_ref 0.1159
_reflns_number_gt 11706
_reflns_number_total 15057
_reflns_threshold_expression >2sigma(I)
_cod_data_source_file c9dt00312f2.cif
_cod_data_source_block 1
_cod_depositor_comments 'Adding full bibliography for 7049020--7049023.cif.'
_cod_original_formula_sum 'C36 H64 Cu4 Ge La0.50 N6 Na0.50 O72 W12'
_cod_database_code 7049022
_olex2_refinement_description
;
1. Fixed Uiso
 At 1.2 times of:
  All C(H) groups
2. Shared sites
{La1, Na1}
3. Restrained distances
 La1-O14W
 2.8 with sigma of 0.01
4. Rigid bond restraints
 C21, C22
 with sigma for 1-2 distances of 0.01 and sigma for 1-3 distances of 0.02
5. Uiso/Uaniso restraints and constraints
Uanis(O7) \\sim Ueq, Uanis(O34) \\sim Ueq, Uanis(C5) \\sim Ueq: with sigma of
0.01 and sigma for terminal atoms of 0.02
Uanis(La1) = Uanis(Na1)
6. Others
 Fixed Sof: La1(0.5) Na1(0.5)
 Fixed Uiso: O3W(0.08902) O4W(0.08428) O5W(0.0863) O6W(0.08905) O7W(0.08352)
 O9W(0.09367) O14W(0.13141) O19W(0.14921) O45(0.05872)
7.a Aromatic/amide H refined with riding coordinates:
 C1(H1A), C2(H2A), C3(H3A), C4(H4A), C7(H7A), C8(H8A), C9(H9A), C10(H10A),
 C13(H13A), C14(H14A), C15(H15A), C16(H16A), C19(H19A), C20(H20A), C21(H21A),
 C22(H22A), C25(H25A), C26(H26A), C27(H27A), C28(H28A), C31(H31A), C32(H32A),
 C33(H33A), C34(H34A)
;
_olex2_submission_special_instructions 'No special instructions were received'

loop_
_space_group_symop_id
_space_group_symop_operation_xyz
1 'x, y, z'
2 '-x+1/2, y+1/2, -z+1/2'
3 '-x, -y, -z'
4 'x-1/2, -y-1/2, z-1/2'

loop_
_atom_site_label
_atom_site_type_symbol
_atom_site_fract_x
_atom_site_fract_y
_atom_site_fract_z
_atom_site_U_iso_or_equiv
_atom_site_adp_type
_atom_site_occupancy
_atom_site_calc_flag
_atom_site_disorder_assembly
_atom_site_disorder_group
_atom_site_refinement_flags_posn
_atom_site_refinement_flags_adp
W1 W 0.38168(3) -0.58257(4) -0.32433(2) 0.02444(15) Uani 1 d . . . .
W2 W 0.39795(3) -0.56451(4) -0.16383(2) 0.02170(14) Uani 1 d . . . .
W3 W 0.60489(3) -0.39704(4) -0.32518(2) 0.02399(15) Uani 1 d . . . .
W4 W 0.45755(3) -0.72037(4) -0.24770(2) 0.02240(15) Uani 1 d . . . .
W5 W 0.55533(3) -0.64063(4) -0.32485(2) 0.02564(15) Uani 1 d . . . .
W6 W 0.44497(3) -0.34471(4) -0.16419(2) 0.02133(14) Uani 1 d . . . .
W7 W 0.32394(3) -0.42595(4) -0.24016(2) 0.02329(15) Uani 1 d . . . .
W8 W 0.63667(3) -0.40824(4) -0.16476(2) 0.02308(15) Uani 1 d . . . .
W9 W 0.55172(3) -0.25591(4) -0.24981(2) 0.02123(14) Uani 1 d . . . .
W10 W 0.43112(3) -0.33848(4) -0.32602(2) 0.02364(15) Uani 1 d . . . .
W11 W 0.58988(3) -0.62762(4) -0.16308(2) 0.02090(14) Uani 1 d . . . .
W12 W 0.68815(3) -0.55045(4) -0.24020(2) 0.02398(15) Uani 1 d . . . .
Ge1 Ge 0.50506(7) -0.48836(9) -0.24472(5) 0.0131(3) Uani 1 d . . . .
La1 La 0.10428(11) -1.15596(13) 0.00745(7) 0.0481(5) Uani 0.50 d A 1 D .
Na1 Na 0.10428(11) -1.15596(13) 0.00745(7) 0.0481(5) Uani 0.50 d A 2 . .
Cu1 Cu 0.59483(10) -0.72309(12) -0.04208(7) 0.0317(5) Uani 1 d . . . .
Cu2 Cu 0.34676(11) -0.88790(16) -0.00556(7) 0.0438(6) Uani 1 d A . . .
Cu3 Cu 0.48910(11) -0.99640(13) -0.23748(7) 0.0351(5) Uani 1 d . . . .
Cu4 Cu 0.44035(12) -1.00866(18) -0.40257(8) 0.0521(6) Uani 1 d . . . .
N1 N 0.5801(7) -0.5912(9) -0.0413(4) 0.033(3) Uani 1 d . . . .
N2 N 0.3395(7) -0.8824(9) -0.0686(5) 0.035(3) Uani 1 d . . . .
N3 N 0.3439(7) -0.8869(9) 0.0575(5) 0.035(3) Uani 1 d A . . .
N4 N 0.5801(7) -0.9299(9) -0.2327(5) 0.036(3) Uani 1 d . . . .
N5 N 0.3992(7) -1.0667(8) -0.2402(5) 0.033(3) Uani 1 d . . . .
N6 N 0.5432(7) -1.0396(9) -0.3883(4) 0.031(3) Uani 1 d . . . .
O1W O 0.5787(8) -0.7509(10) 0.0288(5) 0.069(4) Uani 1 d . . . .
O2W O 0.6248(6) -0.8500(7) -0.0507(4) 0.040(3) Uani 1 d . . . .
O3W O 0.0675(9) -1.2197(12) -0.0667(6) 0.089 Uiso 1 d . . . .
O4W O 0.0910(9) -1.0178(11) -0.0523(6) 0.084 Uiso 1 d . . . .
O5W O 0.0474(9) -1.0385(11) 0.0519(6) 0.086 Uiso 1 d . . . .
O6W O 0.0413(9) -1.2268(12) 0.0653(6) 0.089 Uiso 1 d . . . .
O7W O 0.2068(9) -1.2082(11) 0.0638(6) 0.084 Uiso 1 d . . . .
O8W O 0.1102(9) -1.3336(12) 0.0051(7) 0.096(6) Uiso 1 d . . . .
O9W O 0.2191(9) -1.1578(12) -0.0279(7) 0.094 Uiso 1 d . . . .
O10W O 0.2713(10) -0.7523(13) -0.0079(7) 0.105(6) Uiso 1 d . . . .
O11W O 0.3360(10) -0.9890(13) -0.4266(7) 0.103(6) Uiso 1 d . . . .
O12W O 0.4287(9) -1.1490(11) -0.4441(6) 0.088(5) Uiso 1 d . . . .
O13W O 0.4357(11) -0.8544(14) -0.3695(8) 0.117(7) Uiso 1 d . . . .
O14W O -0.0404(6) -1.1579(15) -0.0245(8) 0.131 Uiso 1 d . . D .
O15W O 0.9435(10) -0.4321(13) 0.4056(7) 0.101(6) Uiso 1 d . . . .
O16W O 0.7339(9) 0.1654(12) 0.4155(7) 0.096(6) Uiso 1 d . . . .
O17W O -0.1324(13) -1.1575(17) 0.0384(9) 0.150(9) Uiso 1 d . . . .
O18W O -0.2022(11) -1.2784(14) -0.0619(8) 0.121(7) Uiso 1 d . . . .
O19W O 0.7971(13) 0.3478(17) 0.1566(9) 0.149 Uiso 1 d . . . .
O1 O 0.5963(6) -0.6995(7) -0.3629(4) 0.036(3) Uani 1 d . . . .
O2 O 0.7723(5) -0.5799(8) -0.2515(4) 0.042(3) Uani 1 d . . . .
O3 O 0.4380(6) -0.8304(7) -0.2370(4) 0.036(3) Uani 1 d . . . .
O4 O 0.5721(5) -0.1450(6) -0.2396(4) 0.031(3) Uani 1 d . . . .
O5 O 0.3116(6) -0.6021(7) -0.3616(4) 0.038(3) Uani 1 d . . . .
O6 O 0.6733(5) -0.6346(6) -0.1950(4) 0.029(3) Uani 1 d . . . .
O7 O 0.4604(5) -0.6302(6) -0.3542(3) 0.022(2) Uani 1 d . . . U
O8 O 0.3586(5) -0.6233(7) -0.1252(4) 0.031(3) Uani 1 d . . . .
O9 O 0.3517(5) -0.3402(6) -0.1957(3) 0.024(2) Uani 1 d . . . .
O10 O 0.3160(5) -0.5137(6) -0.1953(3) 0.022(2) Uani 1 d . . . .
O11 O 0.5186(5) -0.7400(6) -0.2929(3) 0.025(2) Uani 1 d . . . .
O12 O 0.4988(5) -0.5889(6) -0.1495(3) 0.022(2) Uani 1 d . . . .
O13 O 0.6152(5) -0.3212(6) -0.2094(3) 0.024(2) Uani 1 d . . . .
O14 O 0.3774(6) -0.2829(7) -0.3649(4) 0.036(3) Uani 1 d . . . .
O15 O 0.3818(5) -0.6932(7) -0.2922(3) 0.026(2) Uani 1 d . . . .
O16 O 0.5382(5) -0.6978(6) -0.2082(3) 0.021(2) Uani 1 d . . . .
O17 O 0.6625(6) -0.3756(7) -0.3631(4) 0.037(3) Uani 1 d . . . .
O18 O 0.5172(5) -0.3488(6) -0.3548(3) 0.027(2) Uani 1 d . . . .
O19 O 0.4806(5) -0.2791(6) -0.2096(4) 0.027(2) Uani 1 d . . . .
O20 O 0.6296(5) -0.6222(6) -0.2791(3) 0.024(2) Uani 1 d . . . .
O21 O 0.5826(5) -0.5120(6) -0.2118(3) 0.017(2) Uani 1 d . . . .
O22 O 0.6650(5) -0.4543(7) -0.2801(3) 0.025(2) Uani 1 d . . . .
O23 O 0.6316(5) -0.5217(6) -0.1339(3) 0.020(2) Uani 1 d . . . .
O24 O 0.4048(5) -0.6540(6) -0.2077(3) 0.024(2) Uani 1 d . . . .
O25 O 0.3366(5) -0.5220(6) -0.2794(3) 0.023(2) Uani 1 d . . . .
O26 O 0.4755(5) -0.2385(6) -0.2948(3) 0.025(2) Uani 1 d . . . .
O27 O 0.6115(5) -0.7059(6) -0.1231(3) 0.026(2) Uani 1 d . . . .
O28 O 0.5709(5) -0.5178(6) -0.3397(4) 0.030(3) Uani 1 d . . . .
O29 O 0.2353(6) -0.3971(8) -0.2511(4) 0.039(3) Uani 1 d . . . .
O30 O 0.5188(4) -0.3972(5) -0.2775(3) 0.016(2) Uani 1 d . . . .
O31 O 0.7097(5) -0.4593(6) -0.1963(3) 0.024(2) Uani 1 d . . . .
O32 O 0.4379(5) -0.4634(6) -0.2118(3) 0.019(2) Uani 1 d . . . .
O33 O 0.4814(5) -0.5815(6) -0.2769(3) 0.019(2) Uani 1 d . . . .
O34 O 0.4364(6) -0.2630(7) -0.1267(3) 0.032(3) Uani 1 d . . . U
O35 O 0.4107(5) -0.4624(6) -0.3388(4) 0.027(2) Uani 1 d . . . .
O36 O 0.3698(5) -0.3540(6) -0.2802(3) 0.023(2) Uani 1 d . . . .
O37 O 0.4119(5) -0.4487(7) -0.1336(3) 0.023(2) Uani 1 d . . . .
O38 O 0.5404(5) -0.3831(6) -0.1502(3) 0.022(2) Uani 1 d . . . .
O39 O 0.6146(5) -0.2837(6) -0.2935(3) 0.025(2) Uani 1 d . . . .
O40 O 0.6866(5) -0.3481(7) -0.1268(4) 0.032(3) Uani 1 d . . . .
O41 O 0.7640(7) -0.5717(10) -0.0080(6) 0.074(5) Uani 1 d . . . .
O42 O 0.6947(6) -0.6892(8) -0.0270(5) 0.047(3) Uani 1 d . . . .
O43 O 0.4966(5) -0.7536(8) -0.0631(4) 0.038(3) Uani 1 d . . . .
O44 O 0.4376(6) -0.8154(7) -0.0117(4) 0.033(3) Uani 1 d . . . .
O45 O 0.1850(7) -1.0150(9) 0.0402(5) 0.059 Uiso 1 d . . . .
O46 O 0.2602(8) -0.9644(13) -0.0035(5) 0.093(6) Uani 1 d . . . .
O47 O 0.5019(7) -0.9936(8) -0.1761(4) 0.047(3) Uani 1 d . . . .
O48 O 0.5700(8) -0.9334(9) -0.1213(5) 0.063(4) Uani 1 d . . . .
O49 O 0.4726(6) -0.9992(7) -0.3012(4) 0.036(3) Uani 1 d . . . .
O50 O 0.3997(6) -1.0616(8) -0.3532(4) 0.041(3) Uani 1 d . . . .
O51 O 0.5791(8) -0.8863(10) -0.4702(5) 0.073(5) Uani 1 d . . . .
O52 O 0.4776(7) -0.9415(10) -0.4495(5) 0.065(4) Uani 1 d . . . .
C1 C 0.5205(12) -0.5431(12) -0.0518(6) 0.051(5) Uani 1 d . . . .
H1A H 0.4787 -0.5737 -0.0611 0.061 Uiso 1 calc . . R .
C2 C 0.5192(13) -0.4482(12) -0.0493(6) 0.052(6) Uani 1 d . . . .
H2A H 0.4770 -0.4162 -0.0560 0.063 Uiso 1 calc . . R .
C3 C 0.5803(13) -0.4050(13) -0.0369(8) 0.063(6) Uani 1 d . . . .
H3A H 0.5803 -0.3421 -0.0345 0.076 Uiso 1 calc . . R .
C4 C 0.6441(13) -0.4527(13) -0.0274(7) 0.063(6) Uani 1 d . . . .
H4A H 0.6872 -0.4230 -0.0200 0.075 Uiso 1 calc . . R .
C5 C 0.6400(10) -0.5440(12) -0.0296(6) 0.043(4) Uani 1 d . . . U
C6 C 0.7062(9) -0.6067(12) -0.0195(7) 0.044(5) Uani 1 d . . . .
C7 C 0.2910(10) -0.9196(12) -0.0964(6) 0.045(5) Uani 1 d . . . .
H7A H 0.2541 -0.9524 -0.0856 0.054 Uiso 1 calc . . R .
C8 C 0.2921(9) -0.9124(13) -0.1402(6) 0.044(5) Uani 1 d . . . .
H8A H 0.2561 -0.9384 -0.1586 0.053 Uiso 1 calc . . R .
C9 C 0.3481(9) -0.8655(12) -0.1570(6) 0.039(4) Uani 1 d . . . .
H9A H 0.3514 -0.8605 -0.1865 0.047 Uiso 1 calc . . R .
C10 C 0.3986(9) -0.8267(10) -0.1272(6) 0.035(4) Uani 1 d . . . .
H10A H 0.4365 -0.7943 -0.1370 0.042 Uiso 1 calc . . R .
C11 C 0.3935(8) -0.8355(10) -0.0836(5) 0.027(4) Uani 1 d . . . .
C12 C 0.4457(9) -0.7999(10) -0.0494(7) 0.035(4) Uani 1 d . . . .
C13 C 0.3907(11) -0.8473(11) 0.0877(6) 0.047(5) Uani 1 d . . . .
H13A H 0.4323 -0.8201 0.0798 0.056 Uiso 1 calc . . R .
C14 C 0.3756(14) -0.8482(12) 0.1296(7) 0.059(6) Uani 1 d . . . .
H14A H 0.4083 -0.8211 0.1498 0.071 Uiso 1 calc . . R .
C15 C 0.3180(15) -0.8848(15) 0.1436(8) 0.071(8) Uani 1 d . . . .
H15A H 0.3088 -0.8821 0.1724 0.086 Uiso 1 calc . . R .
C16 C 0.2720(12) -0.9274(18) 0.1130(9) 0.071(7) Uani 1 d A . . .
H16A H 0.2318 -0.9574 0.1213 0.085 Uiso 1 calc . . R .
C17 C 0.2851(10) -0.9258(14) 0.0705(7) 0.052(5) Uani 1 d . . . .
C18 C 0.2412(11) -0.966(2) 0.0347(9) 0.085(9) Uani 1 d A . . .
C19 C 0.6154(9) -0.8994(10) -0.2659(6) 0.038(4) Uani 1 d . . . .
H19A H 0.5982 -0.9142 -0.2940 0.046 Uiso 1 calc . . R .
C20 C 0.6746(10) -0.8482(11) -0.2596(9) 0.056(6) Uani 1 d . . . .
H20A H 0.6969 -0.8248 -0.2827 0.067 Uiso 1 calc . . R .
C21 C 0.7014(9) -0.8314(12) -0.2168(10) 0.068(7) Uani 1 d . . . U
H21A H 0.7437 -0.7991 -0.2111 0.082 Uiso 1 calc . . R .
C22 C 0.6641(10) -0.8633(12) -0.1830(9) 0.058(6) Uani 1 d . . . U
H22A H 0.6803 -0.8509 -0.1545 0.070 Uiso 1 calc . . R .
C23 C 0.6046(9) -0.9122(11) -0.1923(7) 0.042(5) Uani 1 d . . . .
C24 C 0.5548(11) -0.9477(11) -0.1595(6) 0.042(5) Uani 1 d . . . .
C25 C 0.5719(11) -1.0965(12) -0.3593(7) 0.052(5) Uani 1 d . . . .
H25A H 0.5425 -1.1289 -0.3422 0.062 Uiso 1 calc . . R .
C26 C 0.3055(9) -1.1470(12) -0.2149(7) 0.042(5) Uani 1 d . . . .
H26A H 0.2819 -1.1677 -0.1917 0.050 Uiso 1 calc . . R .
C27 C 0.2786(8) -1.1676(11) -0.2567(7) 0.042(5) Uani 1 d . . . .
H27A H 0.2376 -1.2028 -0.2619 0.051 Uiso 1 calc . . R .
C28 C 0.3131(8) -1.1355(10) -0.2892(6) 0.035(4) Uani 1 d . . . .
H28A H 0.2958 -1.1469 -0.3176 0.043 Uiso 1 calc . . R .
C29 C 0.3733(9) -1.0866(10) -0.2807(6) 0.031(4) Uani 1 d . . . .
C30 C 0.4188(9) -1.0436(10) -0.3140(6) 0.034(4) Uani 1 d . . . .
C31 C 0.3647(9) -1.0979(12) -0.2076(6) 0.041(4) Uani 1 d . . . .
H31A H 0.3822 -1.0852 -0.1793 0.049 Uiso 1 calc . . R .
C32 C 0.6470(10) -1.1092(13) -0.3538(8) 0.056(6) Uani 1 d . . . .
H32A H 0.6679 -1.1482 -0.3329 0.068 Uiso 1 calc . . R .
C33 C 0.6874(9) -1.0615(15) -0.3805(8) 0.064(7) Uani 1 d . . . .
H33A H 0.7366 -1.0705 -0.3789 0.077 Uiso 1 calc . . R .
C34 C 0.6569(10) -1.0019(12) -0.4092(7) 0.048(5) Uani 1 d . . . .
H34A H 0.6854 -0.9678 -0.4262 0.057 Uiso 1 calc . . R .
C35 C 0.5851(9) -0.9913(12) -0.4134(6) 0.040(4) Uani 1 d . . . .
C36 C 0.5459(13) -0.9356(15) -0.4468(7) 0.061(6) Uani 1 d . . . .
O20W O 0.4266(7) -1.0232(9) -0.0077(5) 0.062(4) Uiso 1 d . . . .

loop_
_atom_site_aniso_label
_atom_site_aniso_U_11
_atom_site_aniso_U_22
_atom_site_aniso_U_33
_atom_site_aniso_U_23
_atom_site_aniso_U_13
_atom_site_aniso_U_12
W1 0.0283(3) 0.0254(3) 0.0192(4) -0.0040(3) -0.0003(3) -0.0004(2)
W2 0.0235(3) 0.0235(3) 0.0194(4) 0.0029(3) 0.0091(3) 0.0007(2)
W3 0.0289(3) 0.0260(3) 0.0187(4) 0.0041(3) 0.0115(3) 0.0016(2)
W4 0.0278(3) 0.0175(3) 0.0224(4) -0.0011(3) 0.0056(3) -0.0003(2)
W5 0.0312(3) 0.0248(3) 0.0225(4) -0.0059(3) 0.0111(3) 0.0021(2)
W6 0.0272(3) 0.0223(3) 0.0153(3) -0.0032(3) 0.0071(3) 0.0023(2)
W7 0.0198(3) 0.0306(3) 0.0198(4) -0.0004(3) 0.0035(3) 0.0054(2)
W8 0.0244(3) 0.0221(3) 0.0221(4) -0.0001(3) -0.0013(3) -0.0002(2)
W9 0.0278(3) 0.0173(3) 0.0190(3) 0.0021(2) 0.0045(3) -0.0001(2)
W10 0.0284(3) 0.0235(3) 0.0189(4) 0.0041(3) 0.0016(3) 0.0039(2)
W11 0.0234(3) 0.0213(3) 0.0183(3) 0.0050(2) 0.0037(3) 0.0032(2)
W12 0.0196(3) 0.0288(3) 0.0248(4) 0.0037(3) 0.0085(3) 0.0044(2)
Ge1 0.0166(7) 0.0160(7) 0.0072(7) 0.0006(6) 0.0048(6) 0.0016(5)
La1 0.0581(12) 0.0492(11) 0.0377(13) -0.0041(9) 0.0078(10) -0.0067(9)
Na1 0.0581(12) 0.0492(11) 0.0377(13) -0.0041(9) 0.0078(10) -0.0067(9)
Cu1 0.0324(10) 0.0287(10) 0.0337(13) -0.0009(9) 0.0009(9) -0.0079(8)
Cu2 0.0423(12) 0.0684(15) 0.0206(12) 0.0068(11) 0.0032(10) -0.0251(11)
Cu3 0.0407(11) 0.0404(11) 0.0237(12) -0.0012(9) 0.0003(10) -0.0070(9)
Cu4 0.0433(12) 0.0751(17) 0.0379(15) 0.0196(13) 0.0030(12) 0.0102(12)
N1 0.039(8) 0.043(8) 0.019(8) 0.000(6) 0.011(7) 0.004(6)
N2 0.032(7) 0.034(7) 0.040(10) 0.006(7) 0.009(7) -0.018(6)
N3 0.030(7) 0.050(8) 0.024(8) 0.006(7) 0.002(7) -0.001(6)
N4 0.035(8) 0.036(8) 0.036(10) 0.002(7) -0.003(7) 0.010(6)
N5 0.031(7) 0.027(7) 0.042(10) 0.006(7) 0.003(7) 0.002(6)
N6 0.044(8) 0.036(7) 0.015(7) 0.001(6) 0.012(7) -0.009(6)
O1W 0.097(11) 0.070(10) 0.041(9) 0.002(8) 0.017(9) -0.009(8)
O2W 0.054(7) 0.032(6) 0.036(8) 0.000(5) 0.005(6) -0.003(5)
O1 0.043(6) 0.038(6) 0.029(7) -0.007(5) 0.013(6) -0.003(5)
O2 0.025(6) 0.054(7) 0.047(9) -0.001(6) 0.008(6) 0.007(5)
O3 0.042(6) 0.024(6) 0.046(8) -0.002(5) 0.023(6) -0.005(5)
O4 0.033(6) 0.022(5) 0.041(8) 0.008(5) 0.012(5) -0.005(4)
O5 0.044(7) 0.043(7) 0.026(7) -0.006(5) 0.003(6) -0.004(5)
O6 0.027(5) 0.025(5) 0.035(7) -0.006(5) 0.002(5) 0.004(4)
O7 0.031(5) 0.029(5) 0.009(5) -0.004(4) 0.006(4) 0.001(4)
O8 0.031(6) 0.042(6) 0.022(7) 0.010(5) 0.013(5) 0.000(5)
O9 0.023(5) 0.027(5) 0.023(6) 0.004(5) 0.006(5) 0.006(4)
O10 0.022(5) 0.028(5) 0.017(6) -0.005(4) 0.006(4) 0.001(4)
O11 0.034(6) 0.029(5) 0.015(6) -0.005(4) 0.005(5) 0.008(4)
O12 0.020(5) 0.033(5) 0.013(6) -0.003(4) 0.005(4) -0.001(4)
O13 0.029(5) 0.024(5) 0.019(6) 0.000(4) 0.007(5) 0.006(4)
O14 0.039(6) 0.044(7) 0.025(7) 0.003(5) -0.001(5) 0.006(5)
O15 0.038(6) 0.034(6) 0.007(5) -0.004(4) 0.003(5) -0.001(5)
O16 0.018(5) 0.022(5) 0.024(6) 0.000(4) 0.012(5) -0.001(4)
O17 0.042(6) 0.042(7) 0.028(7) 0.006(5) 0.012(6) -0.002(5)
O18 0.032(6) 0.027(5) 0.022(6) 0.003(5) 0.006(5) 0.005(4)
O19 0.027(5) 0.017(5) 0.036(7) 0.001(5) 0.000(5) 0.002(4)
O20 0.030(5) 0.026(5) 0.017(6) 0.005(4) 0.009(5) 0.001(4)
O21 0.023(5) 0.020(5) 0.010(5) 0.002(4) 0.009(4) 0.002(4)
O22 0.032(5) 0.032(6) 0.012(6) -0.004(4) 0.010(5) 0.000(4)
O23 0.027(5) 0.024(5) 0.011(5) -0.002(4) 0.002(4) 0.002(4)
O24 0.018(5) 0.025(5) 0.029(7) -0.003(5) 0.004(5) 0.003(4)
O25 0.018(5) 0.033(6) 0.020(6) -0.001(5) 0.005(5) -0.003(4)
O26 0.028(5) 0.023(5) 0.027(6) 0.003(5) 0.012(5) 0.004(4)
O27 0.034(6) 0.029(5) 0.015(6) 0.007(5) 0.010(5) 0.008(4)
O28 0.031(6) 0.020(5) 0.040(7) 0.001(5) 0.012(5) 0.000(4)
O29 0.033(6) 0.054(7) 0.028(7) 0.004(6) -0.003(6) 0.017(5)
O30 0.018(4) 0.012(4) 0.019(6) 0.006(4) 0.005(4) 0.004(4)
O31 0.021(5) 0.033(6) 0.017(6) 0.003(5) 0.004(5) -0.002(4)
O32 0.019(5) 0.021(5) 0.017(6) 0.003(4) 0.006(4) 0.003(4)
O33 0.023(5) 0.014(4) 0.021(6) 0.001(4) 0.002(5) 0.001(4)
O34 0.043(5) 0.041(5) 0.014(5) 0.001(4) 0.013(5) 0.000(5)
O35 0.026(5) 0.023(5) 0.031(7) 0.002(5) 0.001(5) 0.002(4)
O36 0.028(5) 0.023(5) 0.018(6) 0.000(4) -0.002(5) 0.007(4)
O37 0.025(5) 0.037(6) 0.009(6) 0.001(5) 0.008(4) 0.006(4)
O38 0.030(5) 0.028(5) 0.009(5) -0.005(4) 0.003(5) 0.007(4)
O39 0.032(5) 0.026(5) 0.017(6) 0.003(4) 0.003(5) -0.001(4)
O40 0.038(6) 0.039(6) 0.019(6) 0.007(5) -0.006(5) 0.000(5)
O41 0.047(8) 0.078(10) 0.098(14) -0.031(9) 0.003(9) -0.030(7)
O42 0.031(6) 0.043(7) 0.065(10) -0.018(7) -0.001(6) 0.000(5)
O43 0.031(6) 0.054(7) 0.029(7) 0.002(6) 0.005(5) -0.022(5)
O44 0.035(6) 0.040(6) 0.025(7) 0.006(5) -0.001(6) -0.007(5)
O46 0.080(11) 0.164(17) 0.034(10) 0.015(10) -0.003(9) -0.082(11)
O47 0.069(8) 0.034(6) 0.038(8) -0.003(6) 0.005(7) 0.002(6)
O48 0.085(10) 0.051(8) 0.048(10) -0.013(7) -0.016(9) 0.013(7)
O49 0.037(6) 0.045(7) 0.025(7) -0.004(5) 0.002(5) -0.014(5)
O50 0.041(7) 0.059(8) 0.023(7) -0.001(6) -0.002(6) -0.005(6)
O51 0.081(10) 0.083(11) 0.053(10) 0.037(9) 0.001(9) -0.021(8)
O52 0.049(8) 0.086(11) 0.056(11) 0.026(8) -0.014(8) 0.001(7)
C1 0.087(15) 0.041(10) 0.024(11) 0.003(8) 0.004(11) 0.008(10)
C2 0.103(17) 0.039(10) 0.016(10) 0.004(8) 0.015(11) 0.019(11)
C3 0.092(17) 0.028(10) 0.067(17) -0.002(10) -0.007(14) 0.002(11)
C4 0.103(17) 0.038(11) 0.050(14) -0.004(10) 0.026(13) -0.025(12)
C5 0.058(8) 0.046(8) 0.026(8) 0.005(7) 0.009(7) -0.012(7)
C6 0.039(10) 0.043(10) 0.052(14) -0.014(9) 0.018(9) -0.019(8)
C7 0.047(11) 0.055(11) 0.034(12) 0.004(9) 0.007(9) -0.028(9)
C8 0.033(9) 0.068(12) 0.029(11) 0.006(9) -0.014(9) -0.020(9)
C9 0.044(10) 0.052(11) 0.021(10) 0.008(8) 0.009(9) -0.005(8)
C10 0.042(9) 0.018(7) 0.048(12) 0.001(8) 0.020(9) -0.012(7)
C11 0.037(9) 0.028(8) 0.017(9) 0.010(7) -0.001(7) -0.006(7)
C12 0.038(9) 0.022(8) 0.048(13) 0.001(8) 0.014(9) -0.005(7)
C13 0.071(13) 0.037(10) 0.036(12) 0.008(9) 0.021(11) -0.006(9)
C14 0.119(19) 0.031(10) 0.032(12) -0.005(9) 0.027(13) -0.006(11)
C15 0.12(2) 0.051(13) 0.050(16) 0.011(12) 0.057(17) 0.024(14)
C16 0.057(14) 0.099(19) 0.063(18) 0.042(15) 0.040(13) 0.018(13)
C17 0.051(11) 0.077(14) 0.030(12) 0.021(10) 0.011(10) -0.010(10)
C18 0.040(12) 0.15(2) 0.063(19) 0.030(17) -0.004(12) -0.054(14)
C19 0.047(10) 0.027(9) 0.040(12) 0.002(8) 0.005(9) 0.010(8)
C20 0.051(12) 0.022(9) 0.10(2) -0.008(11) 0.026(13) -0.001(8)
C21 0.018(9) 0.037(11) 0.15(2) -0.037(13) 0.009(12) 0.000(8)
C22 0.039(11) 0.033(10) 0.100(19) -0.022(10) -0.013(10) 0.011(8)
C23 0.035(9) 0.034(9) 0.053(14) -0.009(9) -0.007(10) 0.011(8)
C24 0.063(12) 0.029(9) 0.034(12) -0.018(8) 0.000(10) 0.006(9)
C25 0.059(12) 0.044(11) 0.052(14) 0.014(10) 0.006(11) 0.001(9)
C26 0.040(10) 0.047(10) 0.040(13) 0.013(9) 0.015(9) 0.009(8)
C27 0.020(8) 0.035(9) 0.073(16) 0.005(10) 0.006(9) -0.005(7)
C28 0.029(8) 0.035(9) 0.042(12) -0.008(8) 0.003(8) -0.004(7)
C29 0.040(9) 0.027(8) 0.028(10) 0.006(7) 0.009(8) 0.012(7)
C30 0.053(11) 0.025(8) 0.025(10) -0.006(7) 0.006(9) 0.011(8)
C31 0.041(10) 0.049(11) 0.036(12) 0.011(9) 0.013(9) -0.004(8)
C32 0.048(11) 0.049(11) 0.068(16) 0.007(11) -0.021(11) 0.001(9)
C33 0.018(9) 0.076(15) 0.10(2) 0.016(14) -0.001(11) -0.024(9)
C34 0.055(12) 0.042(11) 0.047(13) 0.006(10) 0.005(10) -0.014(9)
C35 0.043(10) 0.045(10) 0.031(11) 0.009(8) 0.001(9) -0.011(8)
C36 0.081(16) 0.071(14) 0.030(12) 0.017(11) 0.002(12) -0.031(12)

loop_
_atom_type_symbol
_atom_type_description
_atom_type_scat_dispersion_real
_atom_type_scat_dispersion_imag
_atom_type_scat_source
C C 0.0033 0.0016 'International Tables Vol C Tables 4.2.6.8 and 6.1.1.4'
H H 0.0000 0.0000 'International Tables Vol C Tables 4.2.6.8 and 6.1.1.4'
N N 0.0061 0.0033 'International Tables Vol C Tables 4.2.6.8 and 6.1.1.4'
O O 0.0106 0.0060 'International Tables Vol C Tables 4.2.6.8 and 6.1.1.4'
W W -0.8490 6.8722 'International Tables Vol C Tables 4.2.6.8 and 6.1.1.4'
Ge Ge 0.1547 1.8001 'International Tables Vol C Tables 4.2.6.8 and 6.1.1.4'
Cu Cu 0.3201 1.2651 'International Tables Vol C Tables 4.2.6.8 and 6.1.1.4'
La La -0.2871 2.4523 'International Tables Vol C Tables 4.2.6.8 and 6.1.1.4'
Na Na 0.0362 0.0249 'International Tables Vol C Tables 4.2.6.8 and 6.1.1.4'

loop_
_geom_angle_atom_site_label_1
_geom_angle_atom_site_label_2
_geom_angle_atom_site_label_3
_geom_angle
O5 W1 O7 100.8(5)
O5 W1 O15 100.2(5)
O5 W1 O25 102.2(5)
O5 W1 O33 170.0(4)
O5 W1 O35 102.4(5)
O7 W1 O33 72.3(4)
O15 W1 O7 88.5(4)
O15 W1 O25 89.9(4)
O15 W1 O33 72.8(4)
O15 W1 O35 157.3(4)
O25 W1 O7 156.8(4)
O25 W1 O33 85.1(4)
O25 W1 O35 83.9(4)
O35 W1 O7 88.8(4)
O35 W1 O33 85.0(4)
O8 W2 O10 100.5(4)
O8 W2 O12 102.6(4)
O8 W2 O24 102.3(5)
O8 W2 O32 169.2(4)
O8 W2 O37 98.8(5)
O10 W2 O12 156.9(4)
O10 W2 O24 90.4(4)
O10 W2 O32 72.8(4)
O10 W2 O37 88.4(4)
O12 W2 O32 84.4(4)
O12 W2 O37 88.0(4)
O24 W2 O12 84.9(4)
O24 W2 O32 86.5(4)
O24 W2 O37 158.7(4)
O37 W2 O32 72.9(4)
O17 W3 O18 99.6(5)
O17 W3 O22 102.7(5)
O17 W3 O28 103.0(5)
O17 W3 O30 168.4(4)
O17 W3 O39 98.9(5)
O18 W3 O30 72.1(4)
O22 W3 O18 157.7(4)
O22 W3 O28 85.8(4)
O22 W3 O30 85.9(4)
O22 W3 O39 89.2(4)
O28 W3 O18 88.7(4)
O28 W3 O30 85.1(4)
O28 W3 O39 158.1(4)
O39 W3 O18 87.9(4)
O39 W3 O30 73.3(4)
O3 W4 O11 98.8(5)
O3 W4 O15 100.4(5)
O3 W4 O16 102.3(5)
O3 W4 O24 103.1(5)
O3 W4 O33 168.0(5)
O11 W4 O15 87.4(4)
O11 W4 O24 158.1(4)
O11 W4 O33 72.2(4)
O15 W4 O33 71.9(4)
O16 W4 O11 90.4(4)
O16 W4 O15 157.2(4)
O16 W4 O24 85.3(4)
O16 W4 O33 85.9(4)
O24 W4 O15 88.3(4)
O24 W4 O33 86.1(4)
O1 W5 O7 99.5(5)
O1 W5 O11 100.0(5)
O1 W5 O20 104.2(5)
O1 W5 O28 103.2(5)
O1 W5 O33 168.4(4)
O7 W5 O33 72.1(4)
O11 W5 O7 87.0(4)
O11 W5 O33 72.0(4)
O20 W5 O7 156.3(4)
O20 W5 O11 89.6(4)
O20 W5 O33 84.5(4)
O28 W5 O7 87.9(4)
O28 W5 O11 156.8(4)
O28 W5 O20 85.9(4)
O28 W5 O33 84.9(4)
O9 W6 O32 72.5(4)
O9 W6 O37 87.8(4)
O19 W6 O9 88.1(4)
O19 W6 O32 85.0(4)
O19 W6 O37 157.9(4)
O19 W6 O38 86.3(4)
O34 W6 O9 100.9(5)
O34 W6 O19 102.2(5)
O34 W6 O32 170.2(4)
O34 W6 O37 99.9(5)
O34 W6 O38 101.5(5)
O37 W6 O32 73.1(4)
O38 W6 O9 157.6(4)
O38 W6 O32 85.4(4)
O38 W6 O37 89.3(4)
O9 W7 O10 87.4(4)
O9 W7 O32 72.4(4)
O10 W7 O32 71.8(3)
O25 W7 O9 156.5(4)
O25 W7 O10 89.2(4)
O25 W7 O32 84.5(4)
O29 W7 O9 100.2(5)
O29 W7 O10 100.1(5)
O29 W7 O25 103.3(5)
O29 W7 O32 168.9(5)
O29 W7 O36 102.5(5)
O36 W7 O9 89.6(4)
O36 W7 O10 157.3(4)
O36 W7 O25 84.6(4)
O36 W7 O32 85.9(4)
O13 W8 O21 86.0(4)
O13 W8 O23 157.9(4)
O13 W8 O38 84.2(4)
O23 W8 O21 72.7(4)
O31 W8 O13 90.4(4)
O31 W8 O21 72.9(4)
O31 W8 O23 89.0(4)
O31 W8 O38 157.2(4)
O38 W8 O21 84.7(4)
O38 W8 O23 87.9(4)
O40 W8 O13 103.0(5)
O40 W8 O21 169.2(4)
O40 W8 O23 98.9(4)
O40 W8 O31 100.8(5)
O40 W8 O38 101.9(5)
O4 W9 O13 104.2(5)
O4 W9 O19 101.9(4)
O4 W9 O26 98.4(5)
O4 W9 O30 168.7(5)
O4 W9 O39 101.3(5)
O13 W9 O19 84.9(4)
O13 W9 O26 157.3(4)
O13 W9 O30 85.5(4)
O13 W9 O39 88.4(4)
O19 W9 O30 84.5(4)
O26 W9 O19 89.1(4)
O26 W9 O30 72.1(3)
O39 W9 O19 156.9(4)
O39 W9 O26 88.7(4)
O39 W9 O30 72.9(4)
O14 W10 O18 100.1(5)
O14 W10 O26 101.1(5)
O14 W10 O30 170.1(4)
O14 W10 O35 102.5(5)
O14 W10 O36 103.1(5)
O18 W10 O30 72.1(4)
O18 W10 O36 156.7(4)
O26 W10 O18 87.2(4)
O26 W10 O30 72.7(4)
O26 W10 O36 88.7(4)
O35 W10 O18 89.3(4)
O35 W10 O26 156.4(4)
O35 W10 O30 84.0(4)
O35 W10 O36 85.3(4)
O36 W10 O30 84.8(4)
O6 W11 O16 88.6(4)
O6 W11 O21 72.6(4)
O6 W11 O23 88.4(4)
O12 W11 O6 157.6(4)
O12 W11 O16 85.3(4)
O12 W11 O21 85.4(4)
O12 W11 O23 89.3(4)
O16 W11 O21 85.5(4)
O16 W11 O23 158.1(4)
O23 W11 O21 73.0(4)
O27 W11 O6 100.7(4)
O27 W11 O12 101.7(4)
O27 W11 O16 103.7(4)
O27 W11 O21 168.8(4)
O27 W11 O23 98.1(4)
O2 W12 O6 100.5(5)
O2 W12 O20 102.9(5)
O2 W12 O21 169.5(5)
O2 W12 O22 102.6(5)
O2 W12 O31 100.5(5)
O6 W12 O21 72.2(4)
O6 W12 O31 88.2(4)
O20 W12 O6 89.6(4)
O20 W12 O21 84.9(4)
O20 W12 O22 85.0(4)
O20 W12 O31 156.5(4)
O22 W12 O6 156.9(4)
O22 W12 O21 85.0(4)
O22 W12 O31 87.9(4)
O31 W12 O21 72.1(4)
O30 Ge1 O21 110.2(4)
O30 Ge1 O32 109.8(4)
O30 Ge1 O33 108.7(5)
O32 Ge1 O21 108.0(4)
O32 Ge1 O33 110.3(4)
O33 Ge1 O21 109.8(4)
O3W La1 O4W 70.0(5)
O3W La1 O7W 129.1(5)
O3W La1 O8W 67.2(6)
O3W La1 O14W 59.7(6)
O3W La1 O45 136.4(5)
O4W La1 O14W 75.0(6)
O5W La1 O3W 131.5(6)
O5W La1 O4W 81.0(6)
O5W La1 O7W 99.1(6)
O5W La1 O8W 136.5(6)
O5W La1 O14W 76.0(6)
O5W La1 O45 61.0(5)
O6W La1 O3W 113.4(6)
O6W La1 O4W 141.6(5)
O6W La1 O5W 68.8(6)
O6W La1 O7W 75.9(6)
O6W La1 O8W 67.8(6)
O6W La1 O9W 143.2(6)
O6W La1 O14W 75.2(7)
O6W La1 O45 109.7(5)
O7W La1 O4W 133.7(5)
O7W La1 O8W 72.1(5)
O7W La1 O14W 150.5(6)
O7W La1 O45 67.6(5)
O8W La1 O4W 136.2(6)
O8W La1 O14W 91.2(6)
O8W La1 O45 138.7(5)
O9W La1 O3W 76.8(6)
O9W La1 O4W 75.1(5)
O9W La1 O5W 132.3(6)
O9W La1 O7W 71.3(6)
O9W La1 O8W 86.4(6)
O9W La1 O14W 133.4(7)
O9W La1 O45 72.6(5)
O45 La1 O4W 72.6(5)
O45 La1 O14W 129.1(5)
N1 Cu1 O1W 97.7(5)
N1 Cu1 O2W 168.4(5)
O2W Cu1 O1W 91.3(5)
O42 Cu1 N1 82.9(5)
O42 Cu1 O1W 91.1(6)
O42 Cu1 O2W 89.8(5)
O43 Cu1 N1 95.9(5)
O43 Cu1 O1W 94.6(5)
O43 Cu1 O2W 90.5(5)
O43 Cu1 O42 174.2(6)
N2 Cu2 N3 173.8(6)
N2 Cu2 O44 82.6(5)
N2 Cu2 O46 94.0(6)
N3 Cu2 O44 100.7(5)
N3 Cu2 O46 83.0(6)
O46 Cu2 O44 175.5(7)
N4 Cu3 N5 177.5(6)
N4 Cu3 O49 98.4(6)
N5 Cu3 O49 83.6(5)
O47 Cu3 N4 83.1(6)
O47 Cu3 N5 95.0(6)
O47 Cu3 O49 178.3(5)
N6 Cu4 O11W 170.3(7)
N6 Cu4 O12W 87.9(5)
O11W Cu4 O12W 83.6(7)
O50 Cu4 N6 99.9(5)
O50 Cu4 O11W 85.2(7)
O50 Cu4 O12W 93.1(6)
O50 Cu4 O52 173.1(6)
O52 Cu4 N6 83.1(5)
O52 Cu4 O11W 92.7(7)
O52 Cu4 O12W 93.2(7)
C1 N1 Cu1 129.5(13)
C1 N1 C5 116.8(16)
C5 N1 Cu1 113.6(11)
C7 N2 Cu2 128.6(11)
C7 N2 C11 118.9(15)
C11 N2 Cu2 112.5(11)
C13 N3 Cu2 128.3(12)
C17 N3 Cu2 113.2(13)
C17 N3 C13 118.4(16)
C19 N4 Cu3 126.0(13)
C23 N4 Cu3 113.5(13)
C23 N4 C19 120.4(16)
C29 N5 Cu3 113.1(12)
C31 N5 Cu3 128.2(13)
C31 N5 C29 118.6(15)
C25 N6 Cu4 129.0(12)
C25 N6 C35 120.6(15)
C35 N6 Cu4 110.4(11)
W12 O6 W11 121.4(5)
W5 O7 W1 120.7(5)
W7 O9 W6 121.4(5)
W2 O10 W7 122.0(5)
W4 O11 W5 121.8(5)
W11 O12 W2 152.9(6)
W8 O13 W9 153.7(6)
W1 O15 W4 121.2(5)
W4 O16 W11 152.4(5)
W10 O18 W3 121.3(5)
W6 O19 W9 152.3(5)
W12 O20 W5 153.9(5)
W8 O21 W12 93.5(3)
W11 O21 W8 94.4(3)
W11 O21 W12 93.8(3)
Ge1 O21 W8 122.9(4)
Ge1 O21 W11 122.7(4)
Ge1 O21 W12 121.7(5)
W12 O22 W3 152.7(6)
W8 O23 W11 119.9(5)
W2 O24 W4 152.1(5)
W7 O25 W1 154.8(5)
W10 O26 W9 121.8(5)
W5 O28 W3 151.3(7)
W3 O30 W9 93.4(3)
W3 O30 W10 94.5(3)
W10 O30 W9 93.3(3)
Ge1 O30 W3 122.4(4)
Ge1 O30 W9 122.1(5)
Ge1 O30 W10 123.2(4)
W8 O31 W12 121.5(5)
W2 O32 W6 94.7(4)
W2 O32 W7 93.5(3)
W6 O32 W7 93.6(3)
Ge1 O32 W2 123.1(4)
Ge1 O32 W6 122.8(4)
Ge1 O32 W7 121.4(5)
W1 O33 W4 94.2(3)
W1 O33 W5 94.9(4)
W5 O33 W4 93.9(3)
Ge1 O33 W1 122.2(4)
Ge1 O33 W4 121.7(5)
Ge1 O33 W5 122.5(5)
W10 O35 W1 153.4(6)
W7 O36 W10 152.6(5)
W6 O37 W2 119.4(5)
W6 O38 W8 152.5(6)
W9 O39 W3 120.4(5)
C6 O42 Cu1 116.0(11)
C12 O43 Cu1 136.3(12)
C12 O44 Cu2 111.4(11)
C18 O45 La1 143.7(17)
C18 O46 Cu2 109.9(14)
C24 O47 Cu3 116.4(12)
C30 O49 Cu3 112.6(11)
C30 O50 Cu4 125.4(11)
C36 O52 Cu4 114.2(12)
N1 C1 C2 122(2)
C3 C2 C1 118(2)
C2 C3 C4 121.2(18)
C5 C4 C3 117(2)
N1 C5 C4 124.9(19)
N1 C5 C6 112.4(14)
C4 C5 C6 122.7(18)
O41 C6 O42 126.6(18)
O41 C6 C5 118.6(16)
O42 C6 C5 114.6(15)
N2 C7 C8 123.4(16)
C7 C8 C9 119.2(16)
C10 C9 C8 116.5(16)
C11 C10 C9 121.1(14)
N2 C11 C10 120.8(15)
N2 C11 C12 113.8(15)
C10 C11 C12 125.3(14)
O43 C12 C11 114.7(16)
O44 C12 O43 125.5(17)
O44 C12 C11 119.8(14)
C14 C13 N3 118.8(18)
C15 C14 C13 125(2)
C14 C15 C16 116(2)
C17 C16 C15 120(2)
N3 C17 C16 122(2)
N3 C17 C18 111.9(18)
C16 C17 C18 126(2)
O45 C18 C17 123(2)
O46 C18 O45 116(2)
O46 C18 C17 121.3(17)
C20 C19 N4 122(2)
C19 C20 C21 118(2)
C22 C21 C20 119.5(18)
C23 C22 C21 119(2)
N4 C23 C22 122(2)
N4 C23 C24 112.4(15)
C22 C23 C24 126(2)
O47 C24 C23 114.2(16)
O48 C24 O47 127(2)
O48 C24 C23 119.0(18)
N6 C25 C32 120.7(19)
C31 C26 C27 120.8(18)
C28 C27 C26 118.1(16)
C27 C28 C29 119.6(18)
N5 C29 C28 122.1(16)
N5 C29 C30 111.5(14)
C28 C29 C30 126.4(17)
O49 C30 O50 125.0(17)
O49 C30 C29 119.1(15)
O50 C30 C29 115.8(15)
C26 C31 N5 120.8(19)
C33 C32 C25 117.2(18)
C34 C33 C32 120.9(17)
C33 C34 C35 120.2(18)
N6 C35 C36 114.9(16)
C34 C35 N6 120.3(17)
C34 C35 C36 124.6(18)
O51 C36 O52 124(2)
O51 C36 C35 120(2)
O52 C36 C35 116.4(17)

loop_
_geom_bond_atom_site_label_1
_geom_bond_atom_site_label_2
_geom_bond_distance
W1 O5 1.700(11)
W1 O7 1.943(9)
W1 O15 1.913(10)
W1 O25 1.917(10)
W1 O33 2.280(9)
W1 O35 1.920(9)
W2 O8 1.702(10)
W2 O10 1.902(9)
W2 O12 1.939(9)
W2 O24 1.912(10)
W2 O32 2.282(9)
W2 O37 1.957(10)
W3 O17 1.698(11)
W3 O18 1.948(10)
W3 O22 1.919(10)
W3 O28 1.933(10)
W3 O30 2.286(9)
W3 O39 1.941(10)
W4 O3 1.704(10)
W4 O11 1.911(10)
W4 O15 1.937(10)
W4 O16 1.895(10)
W4 O24 1.923(10)
W4 O33 2.300(9)
W5 O1 1.704(11)
W5 O7 1.935(9)
W5 O11 1.932(10)
W5 O20 1.924(10)
W5 O28 1.900(9)
W5 O33 2.295(9)
W6 O9 1.932(9)
W6 O19 1.883(11)
W6 O32 2.289(9)
W6 O34 1.694(11)
W6 O37 1.936(10)
W6 O38 1.893(9)
W7 O9 1.912(10)
W7 O10 1.920(10)
W7 O25 1.899(10)
W7 O29 1.722(10)
W7 O32 2.309(9)
W7 O36 1.898(10)
W8 O13 1.909(10)
W8 O21 2.293(9)
W8 O23 1.937(9)
W8 O31 1.908(10)
W8 O38 1.935(9)
W8 O40 1.694(11)
W9 O4 1.704(10)
W9 O13 1.914(10)
W9 O19 1.936(11)
W9 O26 1.929(10)
W9 O30 2.319(9)
W9 O39 1.921(10)
W10 O14 1.716(11)
W10 O18 1.920(10)
W10 O26 1.916(10)
W10 O30 2.303(9)
W10 O35 1.903(9)
W10 O36 1.923(10)
W11 O6 1.928(10)
W11 O12 1.884(9)
W11 O16 1.935(10)
W11 O21 2.279(9)
W11 O23 1.939(9)
W11 O27 1.721(10)
W12 O2 1.703(10)
W12 O6 1.914(11)
W12 O20 1.886(10)
W12 O21 2.308(9)
W12 O22 1.909(10)
W12 O31 1.934(10)
Ge1 O21 1.739(9)
Ge1 O30 1.720(9)
Ge1 O32 1.731(9)
Ge1 O33 1.735(9)
La1 O3W 2.532(19)
La1 O4W 2.755(18)
La1 O5W 2.512(18)
La1 O6W 2.468(19)
La1 O7W 2.604(17)
La1 O8W 2.624(18)
La1 O9W 2.502(18)
La1 O14W 2.808(9)
La1 O45 2.717(14)
Cu1 N1 1.966(14)
Cu1 O1W 2.288(15)
Cu1 O2W 1.980(11)
Cu1 O42 1.957(11)
Cu1 O43 1.954(10)
Cu2 N2 1.954(15)
Cu2 N3 1.966(15)
Cu2 O44 2.035(11)
Cu2 O46 1.983(13)
Cu3 N4 1.963(14)
Cu3 N5 1.976(13)
Cu3 O47 1.904(13)
Cu3 O49 1.981(12)
Cu4 N6 1.996(14)
Cu4 O11W 2.054(19)
Cu4 O12W 2.440(18)
Cu4 O50 1.938(12)
Cu4 O52 1.944(15)
N1 C1 1.34(2)
N1 C5 1.34(2)
N2 C7 1.32(2)
N2 C11 1.345(19)
N3 C13 1.36(2)
N3 C17 1.34(2)
N4 C19 1.35(2)
N4 C23 1.33(2)
N5 C29 1.34(2)
N5 C31 1.33(2)
N6 C25 1.31(2)
N6 C35 1.36(2)
O41 C6 1.225(19)
O42 C6 1.254(19)
O43 C12 1.276(18)
O44 C12 1.22(2)
O45 C18 1.30(2)
O46 C18 1.27(3)
O47 C24 1.27(2)
O48 C24 1.21(2)
O49 C30 1.241(19)
O50 C30 1.27(2)
O51 C36 1.23(2)
O52 C36 1.28(2)
C1 C2 1.40(2)
C2 C3 1.34(3)
C3 C4 1.40(3)
C4 C5 1.35(2)
C5 C6 1.56(3)
C7 C8 1.37(3)
C8 C9 1.40(2)
C9 C10 1.39(2)
C10 C11 1.37(2)
C11 C12 1.48(2)
C13 C14 1.36(3)
C14 C15 1.32(3)
C15 C16 1.38(3)
C16 C17 1.37(3)
C17 C18 1.45(3)
C19 C20 1.34(2)
C20 C21 1.40(3)
C21 C22 1.40(3)
C22 C23 1.34(2)
C23 C24 1.53(3)
C25 C32 1.42(3)
C26 C27 1.39(3)
C26 C31 1.33(2)
C27 C28 1.34(3)
C28 C29 1.35(2)
C29 C30 1.54(2)
C32 C33 1.37(3)
C33 C34 1.34(3)
C34 C35 1.35(2)
C35 C36 1.47(3)
